data_7151692
loop_
_publ_author_name
'Jeffs, Laura'
'Arquier, Damien'
'Kariuki, Benson'
'Bethell, Donald'
'Page, Philip C Bulman'
'Hutchings, Graham J.'

_publ_section_title
;
 On the enantioselectivity of aziridination of styrene catalysed by
 copper triflate and copper-exchanged zeolite Y: consequences of the
 phase behaviour of enantiomeric mixtures of
 N-arene-sulfonyl-2-phenylaziridines.
;
_journal_issue 4
_journal_name_full 'Organic &amp; biomolecular chemistry'
_journal_page_first 1079
_journal_page_last 1084
_journal_paper_doi 10.1039/C0OB00724B
_journal_volume 9
_journal_year 2011
_chemical_formula_moiety 'C14 H12 N2 O4 S'
_chemical_formula_sum 'C14 H12 N2 O4 S'
_chemical_formula_weight 304.32
_chemical_name_systematic
;
?
;
_space_group_IT_number 4
_symmetry_cell_setting monoclinic
_symmetry_space_group_name_Hall 'P 2yb'
_symmetry_space_group_name_H-M 'P 1 21 1'
_atom_sites_solution_hydrogens geom
_atom_sites_solution_primary direct
_atom_sites_solution_secondary difmap
_audit_creation_method SHELXL-97
_cell_angle_alpha 90.00
_cell_angle_beta 89.867(3)
_cell_angle_gamma 90.00
_cell_formula_units_Z 4
_cell_length_a 6.7710(3)
_cell_length_b 26.8040(15)
_cell_length_c 7.4480(3)
_cell_measurement_temperature 100(2)
_cell_volume 1351.73(11)
_computing_cell_refinement DENZO/SCALEPACK
_computing_data_collection 'cOLLECT,Nonius BV, 1997-2001'
_computing_data_reduction DENZO/SCALEPACK
_computing_structure_refinement SHELXL-97
_computing_structure_solution SHELXs-97
_diffrn_ambient_temperature 100(2)
_diffrn_measured_fraction_theta_full 0.937
_diffrn_measured_fraction_theta_max 0.937
_diffrn_measurement_device_type 'Nonius KappaCCD'
_diffrn_measurement_method 'CCD scans'
_diffrn_radiation_monochromator graphite
_diffrn_radiation_source 'fine-focus sealed tube'
_diffrn_radiation_type MoK\a
_diffrn_radiation_wavelength 0.71073
_diffrn_reflns_av_R_equivalents 0.0578
_diffrn_reflns_av_sigmaI/netI 0.1068
_diffrn_reflns_limit_h_max 8
_diffrn_reflns_limit_h_min -8
_diffrn_reflns_limit_k_max 34
_diffrn_reflns_limit_k_min -20
_diffrn_reflns_limit_l_max 7
_diffrn_reflns_limit_l_min -9
_diffrn_reflns_number 6362
_diffrn_reflns_theta_full 27.39
_diffrn_reflns_theta_max 27.39
_diffrn_reflns_theta_min 2.73
_exptl_absorpt_coefficient_mu 0.257
_exptl_absorpt_correction_T_max 0.9923
_exptl_absorpt_correction_T_min 0.9385
_exptl_absorpt_correction_type empirical
_exptl_absorpt_process_details Denzo/Scalepack
_exptl_crystal_colour colourless
_exptl_crystal_density_diffrn 1.495
_exptl_crystal_density_method 'not measured'
_exptl_crystal_description needle
_exptl_crystal_F_000 632
_exptl_crystal_size_max 0.25
_exptl_crystal_size_mid 0.05
_exptl_crystal_size_min 0.03
_refine_diff_density_max 0.865
_refine_diff_density_min -0.616
_refine_diff_density_rms 0.130
_refine_ls_abs_structure_details 'Flack H D (1983), Acta Cryst. A39, 876-881'
_refine_ls_abs_structure_Flack 0.0(2)
_refine_ls_extinction_method none
_refine_ls_goodness_of_fit_ref 1.062
_refine_ls_hydrogen_treatment constr
_refine_ls_matrix_type full
_refine_ls_number_parameters 379
_refine_ls_number_reflns 4274
_refine_ls_number_restraints 1
_refine_ls_restrained_S_all 1.061
_refine_ls_R_factor_all 0.1178
_refine_ls_R_factor_gt 0.0964
_refine_ls_shift/su_max 0.000
_refine_ls_shift/su_mean 0.000
_refine_ls_structure_factor_coef Fsqd
_refine_ls_weighting_details 'calc w=1/[\s^2^(Fo^2^)+(0.0659P)^2^+11.3973P] where P=(Fo^2^+2Fc^2^)/3'
_refine_ls_weighting_scheme calc
_refine_ls_wR_factor_gt 0.2224
_refine_ls_wR_factor_ref 0.2350
_reflns_number_gt 3448
_reflns_number_total 4274
_reflns_threshold_expression >2sigma(I)
_cod_data_source_file C0OB00724B.TXT
_cod_data_source_block gjh0807dt
_cod_depositor_comments
;
The following automatic conversions were performed:
'_symmetry_cell_setting' value 'Monoclinic' changed to 'monoclinic'
according to '/home/saulius/struct/CIF-dictionaries/cif_core.dic'
dictionary named 'cif_core.dic' version 2.4.1 from 2010-06-29.

Automatic conversion script
Id: cif_fix_enum 1555 2011-01-17 13:19:09Z saulius 
;
_cod_original_sg_symbol_H-M P21
_cod_database_code 7151692

loop_
_symmetry_equiv_pos_as_xyz
'x, y, z'
'-x, y+1/2, -z'

loop_
_atom_site_label
_atom_site_type_symbol
_atom_site_fract_x
_atom_site_fract_y
_atom_site_fract_z
_atom_site_U_iso_or_equiv
_atom_site_adp_type
_atom_site_occupancy
_atom_site_symmetry_multiplicity
_atom_site_calc_flag
_atom_site_refinement_flags
_atom_site_disorder_assembly
_atom_site_disorder_group
C1 C 0.6374(14) 0.4634(4) -0.4924(13) 0.020(2) Uani 1 1 d . . .
C2 C 0.6174(13) 0.4471(4) -0.6710(13) 0.020(2) Uani 1 1 d . . .
H2 H 0.6223 0.4701 -0.7680 0.024 Uiso 1 1 calc R . .
C3 C 0.5902(15) 0.3962(5) -0.7010(17) 0.034(3) Uani 1 1 d . . .
H3 H 0.5721 0.3849 -0.8206 0.041 Uiso 1 1 calc R . .
C4 C 0.5888(16) 0.3622(4) -0.5645(17) 0.036(3) Uani 1 1 d . . .
H4 H 0.5760 0.3276 -0.5908 0.043 Uiso 1 1 calc R . .
C5 C 0.6059(15) 0.3778(4) -0.3869(18) 0.034(3) Uani 1 1 d . . .
H5 H 0.6028 0.3545 -0.2908 0.040 Uiso 1 1 calc R . .
C6 C 0.6279(14) 0.4288(4) -0.3545(15) 0.027(2) Uani 1 1 d . . .
H6 H 0.6367 0.4401 -0.2339 0.032 Uiso 1 1 calc R . .
C7 C 0.6604(13) 0.5165(4) -0.4466(13) 0.024(2) Uani 1 1 d . . .
H7 H 0.6146 0.5259 -0.3234 0.028 Uiso 1 1 calc R . .
C8 C 0.8187(13) 0.5490(4) -0.5232(13) 0.019(2) Uani 1 1 d . . .
H8A H 0.9181 0.5332 -0.6026 0.022 Uiso 1 1 calc R . .
H8B H 0.8702 0.5763 -0.4469 0.022 Uiso 1 1 calc R . .
C9 C 0.5454(14) 0.6499(4) -0.6676(13) 0.018(2) Uani 1 1 d . . .
C10 C 0.5326(13) 0.6392(4) -0.8544(12) 0.017(2) Uani 1 1 d . . .
H10 H 0.5100 0.6061 -0.8946 0.020 Uiso 1 1 calc R . .
C11 C 0.5539(12) 0.6782(4) -0.9782(13) 0.016(2) Uani 1 1 d . . .
H11 H 0.5489 0.6724 -1.1039 0.019 Uiso 1 1 calc R . .
C12 C 0.5825(14) 0.7257(3) -0.9095(12) 0.017(2) Uani 1 1 d . . .
C13 C 0.5952(15) 0.7371(4) -0.7307(15) 0.027(2) Uani 1 1 d . . .
H13 H 0.6144 0.7706 -0.6927 0.033 Uiso 1 1 calc R . .
C14 C 0.5791(14) 0.6982(4) -0.6045(13) 0.024(2) Uani 1 1 d . . .
H14 H 0.5908 0.7047 -0.4796 0.028 Uiso 1 1 calc R . .
C15 C 0.0616(13) 0.6508(4) 0.0077(12) 0.016(2) Uani 1 1 d . . .
C16 C 0.0664(16) 0.6680(4) -0.1682(15) 0.031(3) Uani 1 1 d . . .
H16 H 0.0608 0.6450 -0.2650 0.038 Uiso 1 1 calc R . .
C17 C 0.0790(15) 0.7179(4) -0.2021(17) 0.033(3) Uani 1 1 d . . .
H17 H 0.0788 0.7290 -0.3233 0.039 Uiso 1 1 calc R . .
C18 C 0.0919(14) 0.7525(4) -0.0693(17) 0.031(3) Uani 1 1 d . . .
H18 H 0.1059 0.7870 -0.0960 0.037 Uiso 1 1 calc R . .
C19 C 0.0837(15) 0.7357(4) 0.1073(15) 0.030(3) Uani 1 1 d . . .
H19 H 0.0883 0.7595 0.2016 0.036 Uiso 1 1 calc R . .
C20 C 0.0691(13) 0.6856(4) 0.1513(13) 0.021(2) Uani 1 1 d . . .
H20 H 0.0642 0.6749 0.2729 0.025 Uiso 1 1 calc R . .
C21 C 0.0374(13) 0.5975(4) 0.0559(11) 0.019(2) Uani 1 1 d . . .
H21 H 0.0806 0.5885 0.1800 0.023 Uiso 1 1 calc R . .
C22 C -0.1162(14) 0.5648(4) -0.0213(13) 0.022(2) Uani 1 1 d . . .
H22A H -0.1690 0.5377 0.0552 0.026 Uiso 1 1 calc R . .
H22B H -0.2139 0.5802 -0.1031 0.026 Uiso 1 1 calc R . .
C23 C 0.1622(13) 0.4650(4) -0.1727(12) 0.0161(19) Uani 1 1 d . . .
C24 C 0.1261(15) 0.4164(4) -0.1030(13) 0.026(2) Uani 1 1 d . . .
H24 H 0.1205 0.4104 0.0226 0.031 Uiso 1 1 calc R . .
C25 C 0.0992(13) 0.3782(4) -0.2263(13) 0.022(2) Uani 1 1 d . . .
H25 H 0.0742 0.3451 -0.1873 0.027 Uiso 1 1 calc R . .
C26 C 0.1097(14) 0.3895(4) -0.4072(14) 0.023(2) Uani 1 1 d . . .
C27 C 0.1389(13) 0.4369(4) -0.4777(14) 0.020(2) Uani 1 1 d . . .
H27 H 0.1404 0.4432 -0.6032 0.023 Uiso 1 1 calc R . .
C28 C 0.1660(13) 0.4747(3) -0.3506(12) 0.017(2) Uani 1 1 d . . .
H28 H 0.1875 0.5079 -0.3903 0.021 Uiso 1 1 calc R . .
N1 N 0.6114(11) 0.5538(3) -0.5927(10) 0.0197(18) Uani 1 1 d . . .
N2 N 0.5923(12) 0.7663(3) -1.0417(12) 0.026(2) Uani 1 1 d . . .
N3 N 0.0884(11) 0.5602(3) -0.0857(11) 0.0185(18) Uani 1 1 d . . .
N4 N 0.0786(12) 0.3475(3) -0.5389(12) 0.025(2) Uani 1 1 d . . .
O1 O 0.2836(9) 0.5900(3) -0.5285(9) 0.0225(16) Uani 1 1 d . . .
O2 O 0.5595(9) 0.6199(3) -0.3393(9) 0.0243(16) Uani 1 1 d . . .
O3 O 0.5936(11) 0.7573(3) -1.2036(9) 0.0289(17) Uani 1 1 d . . .
O4 O 0.5946(12) 0.8109(3) -0.9839(11) 0.0357(19) Uani 1 1 d . . .
O5 O 0.4218(9) 0.5251(3) -0.0321(8) 0.0220(16) Uani 1 1 d . . .
O6 O 0.1490(10) 0.4959(3) 0.1625(8) 0.0227(16) Uani 1 1 d . . .
O7 O 0.0775(11) 0.3597(3) -0.6993(9) 0.0311(18) Uani 1 1 d . . .
O8 O 0.0629(12) 0.3067(3) -0.4816(10) 0.0333(19) Uani 1 1 d . . .
S1 S 0.4910(3) 0.60299(9) -0.5101(3) 0.0180(5) Uani 1 1 d . . .
S2 S 0.2188(3) 0.51176(9) -0.0118(3) 0.0165(5) Uani 1 1 d . . .

loop_
_atom_site_aniso_label
_atom_site_aniso_U_11
_atom_site_aniso_U_22
_atom_site_aniso_U_33
_atom_site_aniso_U_23
_atom_site_aniso_U_13
_atom_site_aniso_U_12
C1 0.015(5) 0.027(6) 0.020(5) -0.003(4) -0.001(4) 0.002(4)
C2 0.019(5) 0.022(5) 0.020(5) -0.009(4) 0.006(4) 0.002(4)
C3 0.022(5) 0.032(7) 0.047(7) -0.001(6) -0.002(5) -0.008(5)
C4 0.032(6) 0.023(7) 0.051(7) -0.010(6) 0.006(5) -0.011(5)
C5 0.023(5) 0.016(6) 0.061(8) 0.004(6) -0.012(5) 0.010(4)
C6 0.018(5) 0.029(6) 0.035(6) 0.009(5) -0.001(4) 0.002(4)
C7 0.015(4) 0.026(6) 0.029(5) 0.011(5) -0.004(4) -0.002(4)
C8 0.012(5) 0.021(5) 0.023(5) 0.001(4) -0.001(4) 0.002(4)
C9 0.024(5) 0.015(5) 0.015(5) -0.004(4) -0.005(4) 0.002(4)
C10 0.019(5) 0.019(5) 0.013(4) 0.002(4) -0.006(4) -0.005(4)
C11 0.006(4) 0.026(5) 0.016(5) -0.005(4) 0.002(3) -0.001(4)
C12 0.031(5) 0.013(5) 0.008(4) 0.006(4) 0.003(4) 0.000(4)
C13 0.028(5) 0.022(6) 0.032(6) -0.001(5) 0.000(4) -0.011(5)
C14 0.027(5) 0.027(6) 0.017(5) -0.005(4) -0.010(4) -0.005(4)
C15 0.010(4) 0.023(5) 0.017(5) 0.006(4) -0.005(4) -0.003(4)
C16 0.034(6) 0.032(7) 0.029(6) -0.002(5) -0.007(5) 0.003(5)
C17 0.021(5) 0.027(6) 0.050(8) 0.014(6) 0.000(5) -0.007(5)
C18 0.012(5) 0.028(6) 0.052(8) 0.000(6) 0.006(5) 0.011(4)
C19 0.026(6) 0.031(7) 0.032(6) -0.014(5) -0.001(5) 0.006(5)
C20 0.013(4) 0.028(6) 0.022(5) -0.002(4) -0.007(4) -0.006(4)
C21 0.025(5) 0.024(5) 0.008(4) -0.003(4) 0.000(3) 0.003(4)
C22 0.023(5) 0.026(6) 0.016(5) 0.008(4) -0.002(4) -0.003(4)
C23 0.018(4) 0.020(5) 0.011(4) -0.005(4) -0.001(3) 0.000(4)
C24 0.034(5) 0.028(6) 0.016(5) 0.004(5) 0.007(4) -0.004(5)
C25 0.019(5) 0.028(6) 0.020(5) 0.011(5) 0.006(4) 0.002(4)
C26 0.020(5) 0.027(6) 0.023(5) -0.001(5) -0.001(4) 0.005(4)
C27 0.014(5) 0.024(6) 0.020(5) 0.003(4) 0.002(4) 0.000(4)
C28 0.015(4) 0.013(5) 0.024(5) 0.003(4) -0.003(4) 0.003(4)
N1 0.020(4) 0.026(5) 0.013(4) -0.001(4) -0.001(3) -0.004(3)
N2 0.023(4) 0.025(5) 0.031(5) 0.010(4) -0.012(4) -0.003(4)
N3 0.021(4) 0.012(4) 0.022(4) 0.002(3) 0.001(3) 0.002(3)
N4 0.022(4) 0.023(5) 0.031(5) -0.005(4) -0.004(4) -0.006(4)
O1 0.014(3) 0.023(4) 0.031(4) 0.007(3) 0.003(3) 0.006(3)
O2 0.023(3) 0.029(4) 0.021(3) -0.008(3) -0.004(3) 0.000(3)
O3 0.042(4) 0.034(5) 0.010(3) 0.001(3) -0.002(3) 0.003(3)
O4 0.050(5) 0.022(5) 0.034(4) 0.000(4) -0.009(4) 0.007(4)
O5 0.018(3) 0.031(4) 0.017(3) -0.009(3) -0.002(3) -0.004(3)
O6 0.039(4) 0.020(4) 0.009(3) 0.005(3) -0.005(3) -0.002(3)
O7 0.045(5) 0.031(5) 0.017(4) -0.003(3) -0.005(3) 0.006(4)
O8 0.049(5) 0.019(4) 0.032(4) -0.006(4) 0.001(4) -0.001(3)
S1 0.0188(11) 0.0174(11) 0.0178(11) -0.0006(10) -0.0027(8) -0.0003(10)
S2 0.0174(11) 0.0190(12) 0.0130(10) 0.0010(10) 0.0019(8) 0.0017(10)

loop_
_atom_type_symbol
_atom_type_description
_atom_type_scat_dispersion_real
_atom_type_scat_dispersion_imag
_atom_type_scat_source
C C 0.0033 0.0016 'International Tables Vol C Tables 4.2.6.8 and 6.1.1.4'
H H 0.0000 0.0000 'International Tables Vol C Tables 4.2.6.8 and 6.1.1.4'
N N 0.0061 0.0033 'International Tables Vol C Tables 4.2.6.8 and 6.1.1.4'
O O 0.0106 0.0060 'International Tables Vol C Tables 4.2.6.8 and 6.1.1.4'
S S 0.1246 0.1234 'International Tables Vol C Tables 4.2.6.8 and 6.1.1.4'

loop_
_geom_angle_atom_site_label_1
_geom_angle_atom_site_label_2
_geom_angle_atom_site_label_3
_geom_angle
_geom_angle_site_symmetry_1
_geom_angle_site_symmetry_3
_geom_angle_publ_flag
C6 C1 C2 119.3(10) . . ?
C6 C1 C7 118.7(9) . . ?
C2 C1 C7 122.0(9) . . ?
C3 C2 C1 117.9(10) . . ?
C4 C3 C2 122.4(11) . . ?
C3 C4 C5 120.3(11) . . ?
C4 C5 C6 118.0(11) . . ?
C1 C6 C5 122.2(11) . . ?
C1 C7 C8 123.5(9) . . ?
C1 C7 N1 116.6(8) . . ?
C8 C7 N1 59.9(6) . . ?
C7 C8 N1 60.8(6) . . ?
C14 C9 C10 121.7(9) . . ?
C14 C9 S1 118.3(7) . . ?
C10 C9 S1 119.6(7) . . ?
C11 C10 C9 119.1(9) . . ?
C12 C11 C10 117.2(8) . . ?
C13 C12 C11 125.0(9) . . ?
C13 C12 N2 118.9(9) . . ?
C11 C12 N2 116.0(8) . . ?
C12 C13 C14 118.6(10) . . ?
C9 C14 C13 118.3(9) . . ?
C16 C15 C20 119.5(10) . . ?
C16 C15 C21 123.4(9) . . ?
C20 C15 C21 117.1(8) . . ?
C17 C16 C15 120.1(11) . . ?
C18 C17 C16 122.6(12) . . ?
C17 C18 C19 117.6(11) . . ?
C20 C19 C18 122.8(10) . . ?
C19 C20 C15 117.4(9) . . ?
C22 C21 C15 123.7(8) . . ?
C22 C21 N3 59.4(6) . . ?
C15 C21 N3 116.7(8) . . ?
N3 C22 C21 60.8(6) . . ?
C28 C23 C24 122.5(9) . . ?
C28 C23 S2 121.5(8) . . ?
C24 C23 S2 115.9(7) . . ?
C25 C24 C23 117.2(9) . . ?
C26 C25 C24 118.5(10) . . ?
C25 C26 C27 125.1(10) . . ?
C25 C26 N4 117.6(9) . . ?
C27 C26 N4 117.3(9) . . ?
C26 C27 C28 115.2(9) . . ?
C23 C28 C27 121.5(9) . . ?
C8 N1 C7 59.3(6) . . ?
C8 N1 S1 113.4(6) . . ?
C7 N1 S1 111.4(6) . . ?
O3 N2 O4 121.1(9) . . ?
O3 N2 C12 120.9(9) . . ?
O4 N2 C12 118.0(9) . . ?
C22 N3 C21 59.8(6) . . ?
C22 N3 S2 117.3(6) . . ?
C21 N3 S2 114.3(6) . . ?
O8 N4 O7 126.5(9) . . ?
O8 N4 C26 118.0(9) . . ?
O7 N4 C26 115.4(9) . . ?
O2 S1 O1 118.4(4) . . ?
O2 S1 N1 114.8(4) . . ?
O1 S1 N1 104.3(4) . . ?
O2 S1 C9 107.4(4) . . ?
O1 S1 C9 108.0(4) . . ?
N1 S1 C9 102.6(4) . . ?
O5 S2 O6 118.8(4) . . ?
O5 S2 N3 106.3(4) . . ?
O6 S2 N3 110.7(4) . . ?
O5 S2 C23 108.3(4) . . ?
O6 S2 C23 109.1(4) . . ?
N3 S2 C23 102.3(4) . . ?

loop_
_geom_bond_atom_site_label_1
_geom_bond_atom_site_label_2
_geom_bond_distance
_geom_bond_site_symmetry_2
_geom_bond_publ_flag
C1 C6 1.386(15) . ?
C1 C2 1.407(13) . ?
C1 C7 1.472(15) . ?
C2 C3 1.395(15) . ?
C3 C4 1.367(17) . ?
C4 C5 1.393(17) . ?
C5 C6 1.394(16) . ?
C7 C8 1.494(13) . ?
C7 N1 1.516(12) . ?
C8 N1 1.503(12) . ?
C9 C14 1.396(13) . ?
C9 C10 1.423(12) . ?
C9 S1 1.758(10) . ?
C10 C11 1.401(13) . ?
C11 C12 1.385(13) . ?
C12 C13 1.369(14) . ?
C12 N2 1.469(12) . ?
C13 C14 1.408(15) . ?
C15 C16 1.389(14) . ?
C15 C20 1.420(14) . ?
C15 C21 1.482(14) . ?
C16 C17 1.365(16) . ?
C17 C18 1.359(17) . ?
C18 C19 1.392(16) . ?
C19 C20 1.385(15) . ?
C21 C22 1.477(13) . ?
C21 N3 1.492(12) . ?
C22 N3 1.470(13) . ?
C23 C28 1.350(13) . ?
C23 C24 1.422(14) . ?
C23 S2 1.777(9) . ?
C24 C25 1.388(15) . ?
C25 C26 1.383(14) . ?
C26 C27 1.389(14) . ?
C26 N4 1.509(13) . ?
C27 C28 1.399(14) . ?
N1 S1 1.666(9) . ?
N2 O3 1.230(11) . ?
N2 O4 1.272(12) . ?
N3 S2 1.665(8) . ?
N4 O8 1.177(11) . ?
N4 O7 1.240(11) . ?
O1 S1 1.454(7) . ?
O2 S1 1.429(7) . ?
O5 S2 1.428(7) . ?
O6 S2 1.445(7) . ?
